data_9007645
loop_
_publ_author_name
'Coda, A.'
'Della Giusta, A.'
'Tazzoli, V.'

_publ_section_title
;
 The structure of synthetic andersonite, Na2Ca[UO2(CO3)3].x(H2O) (x~5.6)
 Note: anisotropic displacement factors are from ICSD
 Note: B(2,2) for C2 changed to reproduce Biso and make positive definite
;
_journal_name_full 'Acta Crystallographica, Section B'
_journal_page_first 1496
_journal_page_last 1500
_journal_paper_doi 10.1107/S0567740881006432
_journal_volume 37
_journal_year 1981
_chemical_formula_sum 'C3 H10 Ca Na2 O16 U'
_chemical_name_mineral Andersonite
_space_group_IT_number 166
_symmetry_space_group_name_Hall '-R 3 2"'
_symmetry_space_group_name_H-M 'R -3 m :H'
_cell_angle_alpha 90
_cell_angle_beta 90
_cell_angle_gamma 120
_cell_formula_units_Z 18
_cell_length_a 17.902
_cell_length_b 17.902
_cell_length_c 23.734
_cell_volume 6587.258
_database_code_amcsd 0009746
_exptl_crystal_density_diffrn 2.841
_cod_original_sg_symbol_H-M 'R -3 m'
_cod_original_formula_sum 'Na2 Ca U C3 O16 H10'
_cod_database_code 9007645

loop_
_space_group_symop_operation_xyz
x,y,z
2/3+x,1/3+y,1/3+z
1/3+x,2/3+y,2/3+z
x,x-y,z
2/3+x,1/3+x-y,1/3+z
1/3+x,2/3+x-y,2/3+z
y,x,-z
2/3+y,1/3+x,1/3-z
1/3+y,2/3+x,2/3-z
-x+y,y,z
2/3-x+y,1/3+y,1/3+z
1/3-x+y,2/3+y,2/3+z
-x,-x+y,-z
2/3-x,1/3-x+y,1/3-z
1/3-x,2/3-x+y,2/3-z
-y,-x,z
2/3-y,1/3-x,1/3+z
1/3-y,2/3-x,2/3+z
x-y,-y,-z
2/3+x-y,1/3-y,1/3-z
1/3+x-y,2/3-y,2/3-z
y,-x+y,-z
2/3+y,1/3-x+y,1/3-z
1/3+y,2/3-x+y,2/3-z
-x+y,-x,z
2/3-x+y,1/3-x,1/3+z
1/3-x+y,2/3-x,2/3+z
-x,-y,-z
2/3-x,1/3-y,1/3-z
1/3-x,2/3-y,2/3-z
-y,x-y,z
2/3-y,1/3+x-y,1/3+z
1/3-y,2/3+x-y,2/3+z
x-y,x,-z
2/3+x-y,1/3+x,1/3-z
1/3+x-y,2/3+x,2/3-z

loop_
_atom_site_aniso_label
_atom_site_aniso_U_11
_atom_site_aniso_U_22
_atom_site_aniso_U_33
_atom_site_aniso_U_12
_atom_site_aniso_U_13
_atom_site_aniso_U_23
Na1 0.03653 0.03653 0.03710 0.01827 0.00373 -0.00373
Na2 0.04140 0.04140 0.04281 0.01096 -0.00559 0.00559
Ca 0.02314 0.02314 0.02283 0.00974 -0.00186 0.00186
U 0.01985 0.01985 0.02454 0.00779 0.00037 -0.00037
C1 0.04140 0.04140 0.05422 0.00731 0.00932 -0.00932
C2 0.02801 0.02070 0.02854 0.01096 0.00186 -0.01118
O1 0.04262 0.04262 0.00571 0.02192 -0.00373 0.00373
O2 0.04140 0.03044 0.03139 0.02070 -0.02051 -0.00373
O3 0.02435 0.03653 0.01998 0.01096 0.00932 0.00932
O4 0.03166 0.03288 0.03139 0.01339 0.01491 0.02983
O5 0.03775 0.05480 0.02283 0.03897 0.00559 0.00559
O6 0.03653 0.03653 0.04281 0.01339 -0.01491 0.01491
O7 0.03531 0.03531 0.03710 0.02070 -0.00373 0.00373
Wat1 0.03044 0.03044 0.01427 0.00731 -0.00186 0.00186
Wat2 0.03531 0.03531 0.01712 0.01948 -0.00373 0.00373
Wat3 0.03775 0.02922 0.03424 0.01461 -0.00559 -0.01118
Wat4 0.07184 0.10594 0.03710 0.06575 -0.00373 0.00373

loop_
_atom_site_label
_atom_site_fract_x
_atom_site_fract_y
_atom_site_fract_z
_atom_site_U_iso_or_equiv
_atom_site_type_symbol
_atom_site_attached_hydrogens
Na1 0.18420 -0.18420 0.16220 0.03673 Na 0
Na2 0.12710 -0.12710 0.89120 0.04559 Na 0
Ca 0.54420 -0.54420 0.05660 0.02406 Ca 0
U 0.22372 -0.22372 0.01171 0.02229 U 0
C1 0.25500 -0.25500 0.90100 0.05066 C 0
C2 0.34900 0.42100 0.06600 0.02533 C 0
O1 0.26210 -0.26210 0.84710 0.02913 O 0
O2 0.50610 0.31340 0.07080 0.03293 O 0
O3 0.27060 0.38570 0.08590 0.02913 O 0
O4 0.36640 0.45940 0.01930 0.03293 O 0
O5 0.40670 0.41330 0.09480 0.03166 O 0
O6 0.27460 -0.27460 0.04890 0.04179 O 0
O7 0.17350 -0.17350 0.97570 0.03546 O 0
Wat1 0.56050 -0.56050 0.16220 0.02913 O 2
Wat2 0.40930 -0.40930 0.13790 0.02786 O 2
Wat3 0.40300 0.00000 0.50000 0.03546 O 2
Wat4 0.18300 0.19200 0.05930 0.06206 O 2

loop_
_cod_changelog_entry_id
_cod_changelog_entry_author
_cod_changelog_entry_date
_cod_changelog_entry_text
1
;cod-tools version 3.8.0
Id: cif_guess_AMCSD_atom_types 9574 2023-05-10 09:00:05Z saulius
;
2023-05-10T18:50:57+03:00
;Derived atom types and hydrogen counts
from atom names that follow the AMCSD naming convention
(Wat == water, O-H == hydroxyl).
;

loop_
_cod_related_entry_id
_cod_related_entry_database
_cod_related_entry_code
1 AMCSD 0009746
